data_2018657
loop_
_publ_author_name
'Ravikumar, Krishnan'
'Sridhar, Balasubramanian'
'Hariharakrishnan, Venkatasubramanian'
'Singh, Awadesh Narain'

_publ_section_title
;
 Three novel benzothiazine-fused triazoles as potential centrally acting
 muscle relaxants
;
_journal_coeditor_code SF3180
_journal_issue 11
_journal_name_full 'Acta Crystallographica Section C'
_journal_page_first o475
_journal_page_last o480
_journal_paper_doi 10.1107/S0108270112040759
_journal_volume 68
_journal_year 2012
_chemical_formula_iupac 'C20 H17 N3 O4 S'
_chemical_formula_moiety 'C20 H17 N3 O4 S'
_chemical_formula_sum 'C20 H17 N3 O4 S'
_chemical_formula_weight 395.43
_chemical_name_systematic
;
Ethyl 3-oxo-2-(1-oxo-1<i>H</i>,4<i>H</i>-1,2,4-triazolo[3,4-
<i>c</i>][1,4]benzothiazin-2-yl)-3-phenylpropanoate
;
_space_group_IT_number 15
_symmetry_cell_setting monoclinic
_symmetry_space_group_name_Hall '-C 2yc'
_symmetry_space_group_name_H-M 'C 1 2/c 1'
_atom_sites_solution_hydrogens geom
_atom_sites_solution_primary direct
_atom_sites_solution_secondary difmap
_audit_creation_method SHELXL97
_cell_angle_alpha 90.00
_cell_angle_beta 100.601(3)
_cell_angle_gamma 90.00
_cell_formula_units_Z 8
_cell_length_a 13.6533(14)
_cell_length_b 12.7279(13)
_cell_length_c 22.2927(19)
_cell_measurement_reflns_used 8703
_cell_measurement_temperature 294(2)
_cell_measurement_theta_max 27.56
_cell_measurement_theta_min 2.21
_cell_volume 3807.9(6)
_computing_cell_refinement 'SAINT (Bruker, 2001)'
_computing_data_collection 'SMART (Bruker, 2001)'
_computing_data_reduction 'SAINT (Bruker, 2001)'
_computing_molecular_graphics
;
DIAMOND (Brandenburg & Putz, 2005) and Mercury (Macrae <i>et al.</i>,
2008)
;
_computing_publication_material 'SHELXL97 (Sheldrick, 2008)'
_computing_structure_refinement 'SHELXL97 (Sheldrick, 2008)'
_computing_structure_solution 'SHELXS97 (Sheldrick, 2008)'
_diffrn_ambient_temperature 294(2)
_diffrn_measured_fraction_theta_full 1.000
_diffrn_measured_fraction_theta_max 1.000
_diffrn_measurement_device 'Bruker SMART APEX CCD area-detector'
_diffrn_measurement_device_type 'Bruker SMART APEX CCD area-detector'
_diffrn_measurement_method \w
_diffrn_radiation_monochromator graphite
_diffrn_radiation_source 'fine-focus sealed tube'
_diffrn_radiation_type MoK\a
_diffrn_radiation_wavelength 0.71073
_diffrn_reflns_av_R_equivalents 0.0478
_diffrn_reflns_av_sigmaI/netI 0.0276
_diffrn_reflns_limit_h_max 16
_diffrn_reflns_limit_h_min -16
_diffrn_reflns_limit_k_max 15
_diffrn_reflns_limit_k_min -15
_diffrn_reflns_limit_l_max 26
_diffrn_reflns_limit_l_min -26
_diffrn_reflns_number 17579
_diffrn_reflns_theta_full 25.00
_diffrn_reflns_theta_max 25.00
_diffrn_reflns_theta_min 1.86
_diffrn_standards_number 0
_exptl_absorpt_coefficient_mu 0.202
_exptl_absorpt_correction_type none
_exptl_crystal_colour colourless
_exptl_crystal_density_diffrn 1.380
_exptl_crystal_density_method 'not measured'
_exptl_crystal_description plate
_exptl_crystal_F_000 1648
_exptl_crystal_size_max 0.16
_exptl_crystal_size_mid 0.14
_exptl_crystal_size_min 0.05
_refine_diff_density_max 0.463
_refine_diff_density_min -0.284
_refine_ls_extinction_method none
_refine_ls_goodness_of_fit_ref 1.187
_refine_ls_hydrogen_treatment constr
_refine_ls_matrix_type full
_refine_ls_number_parameters 283
_refine_ls_number_reflns 3355
_refine_ls_number_restraints 52
_refine_ls_restrained_S_all 1.195
_refine_ls_R_factor_all 0.0722
_refine_ls_R_factor_gt 0.0636
_refine_ls_shift/su_max 0.000
_refine_ls_shift/su_mean 0.000
_refine_ls_structure_factor_coef Fsqd
_refine_ls_weighting_details 'calc w = 1/[\s^2^(Fo^2^)+(0.0585P)^2^+5.1188P] where P=(Fo^2^+2Fc^2^)/3'
_refine_ls_weighting_scheme calc
_refine_ls_wR_factor_gt 0.1593
_refine_ls_wR_factor_ref 0.1656
_reflns_number_gt 2804
_reflns_number_total 3355
_reflns_threshold_expression I>2\s(I)
_cod_data_source_file sf3180.cif
_cod_data_source_block III
_cod_original_sg_symbol_H-M C2/c
_cod_database_code 2018657
_cod_database_fobs_code 2018657

loop_
_symmetry_equiv_pos_as_xyz
'x, y, z'
'-x, y, -z+1/2'
'x+1/2, y+1/2, z'
'-x+1/2, y+1/2, -z+1/2'
'-x, -y, -z'
'x, -y, z-1/2'
'-x+1/2, -y+1/2, -z'
'x+1/2, -y+1/2, z-1/2'

loop_
_atom_site_type_symbol
_atom_site_label
_atom_site_fract_x
_atom_site_fract_y
_atom_site_fract_z
_atom_site_U_iso_or_equiv
_atom_site_adp_type
_atom_site_calc_flag
_atom_site_refinement_flags
_atom_site_occupancy
_atom_site_symmetry_multiplicity
_atom_site_disorder_assembly
_atom_site_disorder_group
C C1 0.1257(3) 0.6780(3) 0.49936(17) 0.0713(9) Uani d . 1 1 . .
H H1 0.1707 0.7171 0.5270 0.086 Uiso calc R 1 1 . .
C C2 0.1566(2) 0.5858(2) 0.47527(14) 0.0561(8) Uani d . 1 1 . .
C C3 0.2717(2) 0.4125(3) 0.49316(17) 0.0663(9) Uani d . 1 1 . .
H H3A 0.3365 0.3798 0.4959 0.080 Uiso calc R 1 1 . .
H H3B 0.2449 0.3923 0.5289 0.080 Uiso calc R 1 1 . .
C C4 0.2046(2) 0.3758(2) 0.43767(14) 0.0508(7) Uani d . 1 1 A .
C C5 0.0868(2) 0.5255(2) 0.43667(13) 0.0479(7) Uani d . 1 1 A .
C C6 -0.0116(2) 0.5580(3) 0.42121(15) 0.0583(8) Uani d . 1 1 . .
H H6 -0.0584 0.5167 0.3963 0.070 Uiso calc R 1 1 . .
C C7 -0.0390(3) 0.6533(3) 0.44355(19) 0.0731(10) Uani d . 1 1 . .
H H7 -0.1040 0.6774 0.4319 0.088 Uiso calc R 1 1 . .
C C8 0.0284(3) 0.7121(3) 0.48249(19) 0.0786(11) Uani d . 1 1 . .
H H8 0.0088 0.7753 0.4977 0.094 Uiso calc R 1 1 . .
C C9 0.0701(2) 0.3720(2) 0.36308(14) 0.0512(7) Uani d . 1 1 A .
C C10 0.1045(2) 0.1956(3) 0.32654(15) 0.0570(8) Uani d . 1 1 A .
H H10 0.0648 0.2151 0.2869 0.068 Uiso calc R 1 1 . .
C C11 0.1969(2) 0.1345(3) 0.31531(15) 0.0588(8) Uani d . 1 1 . .
C C12 0.2457(2) 0.1677(3) 0.26426(15) 0.0588(8) Uani d . 1 1 . .
C C13 0.2119(3) 0.2520(3) 0.22691(17) 0.0736(10) Uani d . 1 1 . .
H H13 0.1581 0.2916 0.2342 0.088 Uiso calc R 1 1 . .
C C14 0.2591(4) 0.2773(4) 0.1783(2) 0.0971(13) Uani d . 1 1 . .
H H14 0.2368 0.3338 0.1530 0.117 Uiso calc R 1 1 . .
C C15 0.3389(4) 0.2178(5) 0.1682(2) 0.1049(16) Uani d . 1 1 . .
H H15 0.3703 0.2342 0.1357 0.126 Uiso calc R 1 1 . .
C C16 0.3723(3) 0.1355(5) 0.2052(2) 0.0965(14) Uani d . 1 1 . .
H H16 0.4269 0.0969 0.1981 0.116 Uiso calc R 1 1 . .
C C17 0.3264(3) 0.1085(3) 0.25296(17) 0.0759(10) Uani d . 1 1 . .
H H17 0.3489 0.0512 0.2776 0.091 Uiso calc R 1 1 . .
C C18 0.0409(3) 0.1266(3) 0.35988(17) 0.0711(9) Uani d DU 1 1 . .
C C19 -0.0499(11) -0.0273(12) 0.3580(5) 0.108(4) Uani d PDU 0.596(15) 1 A 1
H H19A -0.0983 0.0121 0.3757 0.129 Uiso calc PR 0.596(15) 1 A 1
H H19B -0.0074 -0.0663 0.3900 0.129 Uiso calc PR 0.596(15) 1 A 1
C C20 -0.1003(9) -0.0990(9) 0.3092(5) 0.125(5) Uani d PDU 0.596(15) 1 A 1
H H20A -0.1326 -0.0583 0.2750 0.188 Uiso calc PR 0.596(15) 1 A 1
H H20B -0.1489 -0.1405 0.3246 0.188 Uiso calc PR 0.596(15) 1 A 1
H H20C -0.0517 -0.1445 0.2966 0.188 Uiso calc PR 0.596(15) 1 A 1
C C191 -0.0936(11) -0.0043(9) 0.3354(8) 0.086(3) Uani d PDU 0.404(15) 1 A 2
H H19C -0.1499 -0.0133 0.3023 0.103 Uiso calc PR 0.404(15) 1 A 2
H H19D -0.1177 0.0216 0.3710 0.103 Uiso calc PR 0.404(15) 1 A 2
C C201 -0.0385(14) -0.1068(13) 0.3497(11) 0.129(7) Uani d PDU 0.404(15) 1 A 2
H H20D -0.0022 -0.1229 0.3178 0.194 Uiso calc PR 0.404(15) 1 A 2
H H20E -0.0854 -0.1620 0.3525 0.194 Uiso calc PR 0.404(15) 1 A 2
H H20F 0.0071 -0.1007 0.3878 0.194 Uiso calc PR 0.404(15) 1 A 2
N N1 0.21558(17) 0.2914(2) 0.40800(13) 0.0592(7) Uani d . 1 1 A .
N N2 0.13419(17) 0.2904(2) 0.36024(12) 0.0578(7) Uani d . 1 1 . .
N N3 0.11885(16) 0.42965(18) 0.41295(11) 0.0474(6) Uani d . 1 1 . .
O O1 -0.00803(16) 0.3894(2) 0.32908(10) 0.0698(7) Uani d . 1 1 . .
O O2 0.2266(2) 0.0622(2) 0.34810(13) 0.0842(8) Uani d . 1 1 . .
O O3 0.03282(19) 0.1373(3) 0.41169(12) 0.0878(8) Uani d . 1 1 A .
O O4 0.0093(8) 0.0430(8) 0.3264(5) 0.091(3) Uani d PDU 0.596(15) 1 A 1
O O41 -0.0202(9) 0.0687(9) 0.3178(6) 0.073(3) Uani d PDU 0.404(15) 1 A 2
S S1 0.28467(6) 0.55313(7) 0.49131(5) 0.0726(3) Uani d . 1 1 . .

loop_
_atom_site_aniso_label
_atom_site_aniso_U_11
_atom_site_aniso_U_22
_atom_site_aniso_U_33
_atom_site_aniso_U_12
_atom_site_aniso_U_13
_atom_site_aniso_U_23
C1 0.090(3) 0.055(2) 0.073(2) -0.0011(18) 0.0260(19) -0.0096(17)
C2 0.0635(18) 0.0490(17) 0.0590(18) 0.0027(14) 0.0198(15) 0.0010(14)
C3 0.0559(19) 0.0572(19) 0.079(2) 0.0015(15) -0.0043(16) -0.0038(17)
C4 0.0424(15) 0.0464(16) 0.0624(18) 0.0051(12) 0.0067(13) 0.0011(14)
C5 0.0512(16) 0.0467(15) 0.0503(16) 0.0045(12) 0.0212(13) 0.0035(13)
C6 0.0512(17) 0.0616(19) 0.0671(19) 0.0080(14) 0.0239(14) 0.0053(16)
C7 0.066(2) 0.070(2) 0.093(3) 0.0186(18) 0.041(2) 0.006(2)
C8 0.097(3) 0.056(2) 0.096(3) 0.014(2) 0.051(2) -0.009(2)
C9 0.0418(15) 0.0578(18) 0.0547(17) 0.0035(13) 0.0110(13) -0.0003(14)
C10 0.0527(16) 0.0626(19) 0.0563(18) 0.0011(14) 0.0115(14) -0.0158(15)
C11 0.0608(19) 0.0549(19) 0.0608(19) 0.0033(15) 0.0114(15) -0.0112(16)
C12 0.0554(17) 0.063(2) 0.0593(19) 0.0015(15) 0.0144(14) -0.0100(16)
C13 0.078(2) 0.077(2) 0.069(2) 0.0050(19) 0.0207(18) 0.0039(19)
C14 0.119(4) 0.098(3) 0.079(3) -0.006(3) 0.028(3) 0.010(2)
C15 0.105(3) 0.141(5) 0.079(3) -0.025(3) 0.043(3) -0.015(3)
C16 0.076(3) 0.142(4) 0.078(3) 0.009(3) 0.032(2) -0.024(3)
C17 0.065(2) 0.093(3) 0.072(2) 0.0142(19) 0.0188(18) -0.019(2)
C18 0.065(2) 0.085(2) 0.068(2) -0.0078(17) 0.0224(17) -0.0222(18)
C19 0.109(9) 0.122(8) 0.096(7) -0.053(7) 0.030(6) -0.012(6)
C20 0.125(9) 0.110(7) 0.132(8) -0.061(6) 0.000(7) -0.001(6)
C191 0.084(8) 0.086(7) 0.087(9) -0.014(4) 0.011(6) 0.006(6)
C201 0.124(13) 0.100(8) 0.161(17) 0.002(8) 0.018(12) 0.044(11)
N1 0.0419(13) 0.0564(15) 0.0753(17) 0.0074(11) -0.0001(12) -0.0112(13)
N2 0.0450(13) 0.0596(15) 0.0659(16) 0.0069(11) 0.0031(11) -0.0143(13)
N3 0.0415(12) 0.0463(13) 0.0546(14) 0.0039(10) 0.0099(10) -0.0015(11)
O1 0.0531(13) 0.0799(16) 0.0703(15) 0.0147(11) -0.0047(11) -0.0089(12)
O2 0.101(2) 0.0672(16) 0.0906(18) 0.0221(14) 0.0334(15) 0.0120(14)
O3 0.0776(17) 0.124(2) 0.0666(16) -0.0106(15) 0.0268(13) -0.0198(15)
O4 0.099(6) 0.100(6) 0.085(5) -0.042(5) 0.040(4) -0.030(4)
O41 0.075(6) 0.065(4) 0.082(5) -0.010(4) 0.027(4) -0.019(4)
S1 0.0596(5) 0.0562(5) 0.0978(7) -0.0064(4) 0.0033(5) -0.0099(5)

loop_
_atom_type_symbol
_atom_type_description
_atom_type_scat_dispersion_real
_atom_type_scat_dispersion_imag
_atom_type_scat_source
C C 0.0033 0.0016 'International Tables Vol C Tables 4.2.6.8 and 6.1.1.4'
H H 0.0000 0.0000 'International Tables Vol C Tables 4.2.6.8 and 6.1.1.4'
N N 0.0061 0.0033 'International Tables Vol C Tables 4.2.6.8 and 6.1.1.4'
O O 0.0106 0.0060 'International Tables Vol C Tables 4.2.6.8 and 6.1.1.4'
S S 0.1246 0.1234 'International Tables Vol C Tables 4.2.6.8 and 6.1.1.4'

loop_
_geom_angle_atom_site_label_1
_geom_angle_atom_site_label_2
_geom_angle_atom_site_label_3
_geom_angle
C8 C1 C2 120.4(4)
C8 C1 H1 119.8
C2 C1 H1 119.8
C1 C2 C5 119.0(3)
C1 C2 S1 118.7(3)
C5 C2 S1 122.2(2)
C4 C3 S1 110.2(2)
C4 C3 H3A 109.6
S1 C3 H3A 109.6
C4 C3 H3B 109.6
S1 C3 H3B 109.6
H3A C3 H3B 108.1
N1 C4 N3 112.3(3)
N1 C4 C3 125.8(3)
N3 C4 C3 121.8(3)
C6 C5 C2 120.6(3)
C6 C5 N3 120.7(3)
C2 C5 N3 118.6(3)
C5 C6 C7 119.0(3)
C5 C6 H6 120.5
C7 C6 H6 120.5
C8 C7 C6 120.8(3)
C8 C7 H7 119.6
C6 C7 H7 119.6
C7 C8 C1 120.1(3)
C7 C8 H8 119.9
C1 C8 H8 119.9
O1 C9 N2 127.4(3)
O1 C9 N3 129.7(3)
N2 C9 N3 102.8(2)
N2 C10 C18 111.1(3)
N2 C10 C11 110.3(2)
C18 C10 C11 110.2(3)
N2 C10 H10 108.4
C18 C10 H10 108.4
C11 C10 H10 108.4
O2 C11 C12 122.6(3)
O2 C11 C10 118.9(3)
C12 C11 C10 118.5(3)
C13 C12 C17 119.8(3)
C13 C12 C11 122.5(3)
C17 C12 C11 117.7(3)
C12 C13 C14 119.8(4)
C12 C13 H13 120.1
C14 C13 H13 120.1
C15 C14 C13 119.4(5)
C15 C14 H14 120.3
C13 C14 H14 120.3
C16 C15 C14 120.7(4)
C16 C15 H15 119.6
C14 C15 H15 119.6
C15 C16 C17 120.9(4)
C15 C16 H16 119.6
C17 C16 H16 119.6
C16 C17 C12 119.5(4)
C16 C17 H17 120.3
C12 C17 H17 120.3
O3 C18 O4 124.1(6)
O3 C18 O41 125.5(8)
O3 C18 C10 124.9(3)
O4 C18 C10 110.2(5)
O41 C18 C10 108.0(7)
O4 C19 C20 104.2(7)
O4 C19 H19A 110.9
C20 C19 H19A 110.9
O4 C19 H19B 110.9
C20 C19 H19B 110.9
H19A C19 H19B 108.9
O41 C191 C201 105.3(12)
O41 C191 H19C 110.7
C201 C191 H19C 110.7
O41 C191 H19D 110.7
C201 C191 H19D 110.7
H19C C191 H19D 108.8
C191 C201 H20D 109.5
C191 C201 H20E 109.5
H20D C201 H20E 109.5
C191 C201 H20F 109.5
H20D C201 H20F 109.5
H20E C201 H20F 109.5
C4 N1 N2 104.5(2)
C9 N2 N1 112.7(2)
C9 N2 C10 122.7(2)
N1 N2 C10 121.1(2)
C4 N3 C9 107.6(2)
C4 N3 C5 124.8(2)
C9 N3 C5 127.6(2)
C18 O4 C19 111.8(8)
C18 O41 C191 121.4(13)
C2 S1 C3 98.09(15)

loop_
_geom_bond_atom_site_label_1
_geom_bond_atom_site_label_2
_geom_bond_distance
C1 C8 1.382(5)
C1 C2 1.388(5)
C1 H1 0.9300
C2 C5 1.392(4)
C2 S1 1.769(3)
C3 C4 1.473(4)
C3 S1 1.800(3)
C3 H3A 0.9700
C3 H3B 0.9700
C4 N1 1.284(4)
C4 N3 1.382(3)
C5 C6 1.387(4)
C5 N3 1.429(4)
C6 C7 1.388(5)
C6 H6 0.9300
C7 C8 1.367(5)
C7 H7 0.9300
C8 H8 0.9300
C9 O1 1.210(3)
C9 N2 1.367(4)
C9 N3 1.394(4)
C10 N2 1.439(4)
C10 C18 1.522(5)
C10 C11 1.541(4)
C10 H10 0.9800
C11 O2 1.198(4)
C11 C12 1.482(5)
C12 C13 1.384(5)
C12 C17 1.396(5)
C13 C14 1.396(6)
C13 H13 0.9300
C14 C15 1.380(7)
C14 H14 0.9300
C15 C16 1.359(7)
C15 H15 0.9300
C16 C17 1.375(6)
C16 H16 0.9300
C17 H17 0.9300
C18 O3 1.188(4)
C18 O4 1.325(7)
C18 O41 1.354(9)
C19 O4 1.469(8)
C19 C20 1.488(9)
C19 H19A 0.9700
C19 H19B 0.9700
C20 H20A 0.9600
C20 H20B 0.9600
C20 H20C 0.9600
C191 O41 1.473(9)
C191 C201 1.510(9)
C191 H19C 0.9700
C191 H19D 0.9700
C201 H20D 0.9600
C201 H20E 0.9600
C201 H20F 0.9600
N1 N2 1.390(3)

loop_
_geom_hbond_atom_site_label_D
_geom_hbond_atom_site_label_H
_geom_hbond_atom_site_label_A
_geom_hbond_site_symmetry_A
_geom_hbond_distance_DH
_geom_hbond_distance_HA
_geom_hbond_distance_DA
_geom_hbond_angle_DHA
C3 H3A O3 7_556 0.97 2.47 3.153(4) 126.9
C6 H6 O1 . 0.93 2.39 2.977(4) 120.8
C8 H8 O3 5_566 0.93 2.46 3.265(4) 144.5
C13 H13 O1 2 0.93 2.58 3.330(4) 137.7

loop_
_geom_torsion_atom_site_label_1
_geom_torsion_atom_site_label_2
_geom_torsion_atom_site_label_3
_geom_torsion_atom_site_label_4
_geom_torsion
C8 C1 C2 C5 -3.6(5)
C8 C1 C2 S1 172.9(3)
S1 C3 C4 N1 141.6(3)
S1 C3 C4 N3 -40.6(4)
C1 C2 C5 C6 1.6(4)
S1 C2 C5 C6 -174.7(2)
C1 C2 C5 N3 -178.9(3)
S1 C2 C5 N3 4.8(4)
C2 C5 C6 C7 1.7(5)
N3 C5 C6 C7 -177.8(3)
C5 C6 C7 C8 -3.1(5)
C6 C7 C8 C1 1.1(6)
C2 C1 C8 C7 2.3(6)
N2 C10 C11 O2 98.8(4)
C18 C10 C11 O2 -24.3(4)
N2 C10 C11 C12 -81.1(4)
C18 C10 C11 C12 155.8(3)
O2 C11 C12 C13 -179.2(3)
C10 C11 C12 C13 0.7(5)
O2 C11 C12 C17 3.0(5)
C10 C11 C12 C17 -177.1(3)
C17 C12 C13 C14 -0.2(6)
C11 C12 C13 C14 -177.9(4)
C12 C13 C14 C15 0.0(7)
C13 C14 C15 C16 -0.4(7)
C14 C15 C16 C17 1.0(8)
C15 C16 C17 C12 -1.2(7)
C13 C12 C17 C16 0.8(6)
C11 C12 C17 C16 178.6(3)
N2 C10 C18 O3 -14.2(5)
C11 C10 C18 O3 108.4(4)
N2 C10 C18 O4 176.1(7)
C11 C10 C18 O4 -61.2(7)
N2 C10 C18 O41 152.3(7)
C11 C10 C18 O41 -85.1(7)
N3 C4 N1 N2 1.5(3)
C3 C4 N1 N2 179.4(3)
O1 C9 N2 N1 -177.5(3)
N3 C9 N2 N1 4.1(3)
O1 C9 N2 C10 -18.7(5)
N3 C9 N2 C10 162.9(3)
C4 N1 N2 C9 -3.6(4)
C4 N1 N2 C10 -162.8(3)
C18 C10 N2 C9 -74.8(4)
C11 C10 N2 C9 162.6(3)
C18 C10 N2 N1 82.3(3)
C11 C10 N2 N1 -40.3(4)
N1 C4 N3 C9 1.0(3)
C3 C4 N3 C9 -177.0(3)
N1 C4 N3 C5 179.3(3)
C3 C4 N3 C5 1.3(4)
O1 C9 N3 C4 178.6(3)
N2 C9 N3 C4 -3.0(3)
O1 C9 N3 C5 0.4(5)
N2 C9 N3 C5 178.7(3)
C6 C5 N3 C4 -160.9(3)
C2 C5 N3 C4 19.6(4)
C6 C5 N3 C9 17.1(4)
C2 C5 N3 C9 -162.4(3)
O3 C18 O4 C19 8.5(12)
O41 C18 O4 C19 -93(3)
C10 C18 O4 C19 178.2(8)
C20 C19 O4 C18 165.6(16)
O3 C18 O41 C191 -11.8(15)
O4 C18 O41 C191 83(3)
C10 C18 O41 C191 -178.2(9)
C201 C191 O41 C18 -88(2)
C1 C2 S1 C3 146.7(3)
C5 C2 S1 C3 -37.0(3)
C4 C3 S1 C2 51.2(3)
